data_7714204
loop_
_publ_author_name
'Duffin, Rebekah N.'
'Andrews, Philip Craig'

_publ_section_title
;
 Structure-activity effects in the anti-leishmanial activity of di-alkyl
 gallium quinolin-8-olates
;
_journal_name_full 'Dalton Transactions'
_journal_paper_doi 10.1039/D3DT02542J
_journal_year 2023
_chemical_formula_moiety 'C21 H32 Ga N O'
_chemical_formula_sum 'C21 H32 Ga N O'
_chemical_formula_weight 384.19
_chemical_name_systematic 'Dihexylgallium 8-hydroxyquinolinolate'
_space_group_crystal_system monoclinic
_space_group_IT_number 14
_space_group_name_Hall '-P 2yn'
_space_group_name_H-M_alt 'P 1 21/n 1'
_atom_sites_solution_hydrogens geom
_atom_sites_solution_primary dual
_audit_creation_date 2023-09-04
_audit_creation_method
;
Olex2 1.5
(compiled 2022.04.07 svn.rca3783a0 for OlexSys, GUI svn.r6498)
;
_audit_update_record
;
2023-09-04 deposited with the CCDC.	2023-10-03 downloaded from the CCDC.
;
_cell_angle_alpha 90
_cell_angle_beta 109.766(6)
_cell_angle_gamma 90
_cell_formula_units_Z 4
_cell_length_a 14.7681(7)
_cell_length_b 9.5219(4)
_cell_length_c 15.2319(8)
_cell_measurement_reflns_used 8645
_cell_measurement_temperature 122.99(11)
_cell_measurement_theta_max 32.2730
_cell_measurement_theta_min 3.4740
_cell_volume 2015.72(18)
_computing_cell_refinement 'CrysAlisPro 1.171.41.113a (Rigaku OD, 2021)'
_computing_data_collection 'CrysAlisPro 1.171.41.113a (Rigaku OD, 2021)'
_computing_data_reduction 'CrysAlisPro 1.171.41.113a (Rigaku OD, 2021)'
_computing_molecular_graphics 'Olex2 1.5 (Dolomanov et al., 2009)'
_computing_publication_material 'Olex2 1.5 (Dolomanov et al., 2009)'
_computing_structure_refinement 'XL  (Sheldrick, 2008)'
_computing_structure_solution 'SHELXT 2018/2 (Sheldrick, 2018)'
_diffrn_ambient_environment N~2~
_diffrn_ambient_temperature 123.15
_diffrn_detector 'Hybrid Pixel Array Detector'
_diffrn_detector_area_resol_mean 10.0000
_diffrn_detector_type HyPix
_diffrn_measured_fraction_theta_full 0.997
_diffrn_measured_fraction_theta_max 0.997
_diffrn_measurement_details
;
List of Runs (angles in degrees, time in seconds):

  # Type    Start    End  Width  t~exp~   \w     \q     \k     \f   Frames
#--------------------------------------------------------------------------
  1  \w     30.00  77.00   0.50    5.00    --    8.87-158.00  91.00   94
  2  \w    -64.00  -3.00   0.50    5.00    --    8.87 -38.00 -90.00  122
  3  \w      5.00  56.00   0.50    5.00    --    8.87  57.00 -90.00  102
  4  \w     25.00  83.00   0.50    5.00    --    8.87  19.00  30.00  116
  5  \w    -23.00  24.00   0.50    5.00    --   -9.03 -99.00  60.00   94
  6  \w    -21.00  64.00   0.50    5.00    --   -9.03  38.00-180.00  170
  7  \w    -10.00  16.00   0.50    5.00    --   -9.03  38.00  30.00   52
  8  \w    -22.00   9.00   0.50    5.00    --   -9.03 -99.00-180.00   62
;
_diffrn_measurement_device 'four-circle diffractometer'
_diffrn_measurement_device_type 'XtaLAB Synergy, Dualflex, HyPix'
_diffrn_measurement_method '\w scans'
_diffrn_orient_matrix_type 'CrysAlisPro convention (1999,Acta A55,543-557)'
_diffrn_orient_matrix_UB_11 0.0306934000
_diffrn_orient_matrix_UB_12 -0.0225489000
_diffrn_orient_matrix_UB_13 -0.0243718000
_diffrn_orient_matrix_UB_21 0.0039720000
_diffrn_orient_matrix_UB_22 0.0702680000
_diffrn_orient_matrix_UB_23 -0.0138298000
_diffrn_orient_matrix_UB_31 0.0405786000
_diffrn_orient_matrix_UB_32 0.0102261000
_diffrn_orient_matrix_UB_33 0.0407485000
_diffrn_radiation_monochromator mirror
_diffrn_radiation_probe x-ray
_diffrn_radiation_type 'Mo K\a'
_diffrn_radiation_wavelength 0.71073
_diffrn_reflns_av_R_equivalents 0.0935
_diffrn_reflns_av_unetI/netI 0.0614
_diffrn_reflns_Laue_measured_fraction_full 0.997
_diffrn_reflns_Laue_measured_fraction_max 0.997
_diffrn_reflns_limit_h_max 18
_diffrn_reflns_limit_h_min -18
_diffrn_reflns_limit_k_max 11
_diffrn_reflns_limit_k_min -11
_diffrn_reflns_limit_l_max 18
_diffrn_reflns_limit_l_min -18
_diffrn_reflns_number 21756
_diffrn_reflns_point_group_measured_fraction_full 0.997
_diffrn_reflns_point_group_measured_fraction_max 0.997
_diffrn_reflns_theta_full 25.242
_diffrn_reflns_theta_max 25.999
_diffrn_reflns_theta_min 3.462
_diffrn_source 'micro-focus sealed X-ray tube'
_diffrn_source_type 'PhotonJet (Mo) X-ray Source'
_exptl_absorpt_coefficient_mu 1.372
_exptl_absorpt_correction_T_max 1.00000
_exptl_absorpt_correction_T_min 0.44192
_exptl_absorpt_correction_type multi-scan
_exptl_absorpt_process_details
;
CrysAlisPro 1.171.41.113a (Rigaku Oxford Diffraction, 2021)
Empirical absorption correction using spherical harmonics,
implemented in SCALE3 ABSPACK scaling algorithm.
;
_exptl_crystal_colour 'clear light yellow'
_exptl_crystal_colour_lustre clear
_exptl_crystal_colour_modifier light
_exptl_crystal_colour_primary yellow
_exptl_crystal_density_diffrn 1.266
_exptl_crystal_description plate
_exptl_crystal_F_000 816
_exptl_crystal_size_max 0.14
_exptl_crystal_size_mid 0.11
_exptl_crystal_size_min 0.04
_refine_diff_density_max 0.992
_refine_diff_density_min -0.556
_refine_diff_density_rms 0.085
_refine_ls_extinction_method none
_refine_ls_goodness_of_fit_ref 1.045
_refine_ls_hydrogen_treatment constr
_refine_ls_matrix_type full
_refine_ls_number_parameters 219
_refine_ls_number_reflns 3959
_refine_ls_number_restraints 0
_refine_ls_restrained_S_all 1.045
_refine_ls_R_factor_all 0.0613
_refine_ls_R_factor_gt 0.0474
_refine_ls_shift/su_max 0.000
_refine_ls_shift/su_mean 0.000
_refine_ls_structure_factor_coef Fsqd
_refine_ls_weighting_details 'w=1/[\s^2^(Fo^2^)+(0.0697P)^2^+0.8968P] where P=(Fo^2^+2Fc^2^)/3'
_refine_ls_weighting_scheme calc
_refine_ls_wR_factor_gt 0.1203
_refine_ls_wR_factor_ref 0.1291
_reflns_Friedel_coverage 0.000
_reflns_number_gt 3189
_reflns_number_total 3959
_reflns_threshold_expression 'I > 2\s(I)'
_cod_data_source_file d3dt02542j2.cif
_cod_data_source_block gahex28q_autored
_cod_database_code 7714204
_shelx_shelxl_version_number 2018/3
_chemical_oxdiff_formula 'Ga C H N O'
_chemical_oxdiff_usercomment 'hexyl oil crystals '
_shelx_space_group_comment
;
The symmetry employed for this shelxl refinement is uniquely defined
by the following loop, which should always be used as a source of
symmetry information in preference to the above space-group names.
They are only intended as comments.
;
_shelx_estimated_absorpt_t_max 0.947
_shelx_estimated_absorpt_t_min 0.831
_olex2_refinement_description
;
1. Fixed Uiso
 At 1.2 times of:
  All C(H) groups, All C(H,H) groups
 At 1.5 times of:
  All C(H,H,H) groups
2.a Secondary CH2 refined with riding coordinates:
 C17(H17A,H17B), C10(H10A,H10B), C18(H18A,H18B), C16(H16A,H16B), C11(H11A,
 H11B), C19(H19A,H19B), C12(H12A,H12B), C20(H20A,H20B), C13(H13A,H13B),
 C14(H14A,H14B)
2.b Aromatic/amide H refined with riding coordinates:
 C7(H7), C1(H1), C3(H3), C2(H2), C5(H5), C6(H6)
2.c Idealised Me refined as rotating group:
 C21(H21A,H21B,H21C), C15(H15A,H15B,H15C)
;
_olex2_submission_special_instructions 'No special instructions were received'
_oxdiff_exptl_absorpt_empirical_details
;
Empirical correction (ABSPACK) includes:
- Absorption correction using spherical harmonics
- Frame scaling
;
_oxdiff_exptl_absorpt_empirical_full_max 1.757
_oxdiff_exptl_absorpt_empirical_full_min 0.503

loop_
_space_group_symop_operation_xyz
'x, y, z'
'-x+1/2, y+1/2, -z+1/2'
'-x, -y, -z'
'x-1/2, -y-1/2, z-1/2'

loop_
_atom_site_label
_atom_site_type_symbol
_atom_site_fract_x
_atom_site_fract_y
_atom_site_fract_z
_atom_site_U_iso_or_equiv
_atom_site_adp_type
_atom_site_occupancy
_atom_site_site_symmetry_order
_atom_site_calc_flag
_atom_site_refinement_flags_posn
_atom_site_refinement_flags_adp
_atom_site_refinement_flags_occupancy
_atom_site_disorder_assembly
_atom_site_disorder_group
Ga1 Ga 0.44335(2) 0.39038(3) 0.40630(2) 0.03001(15) Uani 1 1 d . . . . .
O1 O 0.42047(13) 0.5563(2) 0.47170(13) 0.0311(5) Uani 1 1 d . . . . .
N1 N 0.28988(17) 0.4342(3) 0.32991(17) 0.0308(5) Uani 1 1 d . . . . .
C8 C 0.3309(2) 0.6041(3) 0.4497(2) 0.0281(6) Uani 1 1 d . . . . .
C17 C 0.3875(2) 0.2333(3) 0.5446(2) 0.0336(7) Uani 1 1 d . . . . .
H17A H 0.440076 0.278452 0.595356 0.040 Uiso 1 1 calc R U . . .
H17B H 0.332356 0.299029 0.525951 0.040 Uiso 1 1 calc R U . . .
C9 C 0.25931(19) 0.5396(3) 0.37293(19) 0.0269(6) Uani 1 1 d . . . . .
C10 C 0.4995(2) 0.4325(3) 0.3094(2) 0.0330(6) Uani 1 1 d . . . . .
H10A H 0.563410 0.475834 0.339692 0.040 Uiso 1 1 calc R U . . .
H10B H 0.509770 0.342747 0.281365 0.040 Uiso 1 1 calc R U . . .
C4 C 0.1622(2) 0.5849(3) 0.3432(2) 0.0301(6) Uani 1 1 d . . . . .
C18 C 0.3575(2) 0.1010(3) 0.5826(2) 0.0362(7) Uani 1 1 d . . . . .
H18A H 0.410354 0.031508 0.596719 0.043 Uiso 1 1 calc R U . . .
H18B H 0.300664 0.060034 0.534226 0.043 Uiso 1 1 calc R U . . .
C16 C 0.4212(2) 0.2119(3) 0.4619(2) 0.0338(7) Uani 1 1 d . . . . .
H16A H 0.372348 0.156455 0.413703 0.041 Uiso 1 1 calc R U . . .
H16B H 0.481730 0.157028 0.482267 0.041 Uiso 1 1 calc R U . . .
C7 C 0.3034(2) 0.7105(3) 0.4963(2) 0.0330(7) Uani 1 1 d . . . . .
H7 H 0.349614 0.754546 0.548149 0.040 Uiso 1 1 calc R U . . .
C1 C 0.2276(2) 0.3737(3) 0.2561(2) 0.0335(7) Uani 1 1 d . . . . .
H1 H 0.249237 0.299854 0.226155 0.040 Uiso 1 1 calc R U . . .
C3 C 0.0983(2) 0.5173(3) 0.2634(2) 0.0347(7) Uani 1 1 d . . . . .
H3 H 0.032551 0.544272 0.240101 0.042 Uiso 1 1 calc R U . . .
C2 C 0.1307(2) 0.4143(3) 0.2203(2) 0.0369(7) Uani 1 1 d . . . . .
H2 H 0.088100 0.369954 0.166221 0.044 Uiso 1 1 calc R U . . .
C11 C 0.4405(2) 0.5292(3) 0.2312(2) 0.0397(7) Uani 1 1 d . . . . .
H11A H 0.379967 0.480589 0.195704 0.048 Uiso 1 1 calc R U . . .
H11B H 0.423153 0.614065 0.259556 0.048 Uiso 1 1 calc R U . . .
C5 C 0.1376(2) 0.6943(3) 0.3934(2) 0.0345(7) Uani 1 1 d . . . . .
H5 H 0.072894 0.726085 0.375704 0.041 Uiso 1 1 calc R U . . .
C6 C 0.2065(2) 0.7541(3) 0.4670(2) 0.0369(7) Uani 1 1 d . . . . .
H6 H 0.188736 0.827936 0.499924 0.044 Uiso 1 1 calc R U . . .
C19 C 0.3330(3) 0.1283(4) 0.6703(3) 0.0441(8) Uani 1 1 d . . . . .
H19A H 0.393098 0.153384 0.721181 0.053 Uiso 1 1 calc R U . . .
H19B H 0.289925 0.211016 0.658970 0.053 Uiso 1 1 calc R U . . .
C12 C 0.4891(3) 0.5747(4) 0.1642(2) 0.0463(8) Uani 1 1 d . . . . .
H12A H 0.503592 0.490887 0.132931 0.056 Uiso 1 1 calc R U . . .
H12B H 0.550857 0.620699 0.199321 0.056 Uiso 1 1 calc R U . . .
C20 C 0.2857(3) 0.0098(4) 0.7040(3) 0.0517(9) Uani 1 1 d . . . . .
H20A H 0.330951 -0.070243 0.722693 0.062 Uiso 1 1 calc R U . . .
H20B H 0.228265 -0.022014 0.652166 0.062 Uiso 1 1 calc R U . . .
C21 C 0.2555(3) 0.0532(5) 0.7862(3) 0.0610(10) Uani 1 1 d . . . . .
H21A H 0.210357 0.132018 0.767798 0.092 Uiso 1 1 calc R U . . .
H21B H 0.312453 0.081771 0.838343 0.092 Uiso 1 1 calc R U . . .
H21C H 0.224351 -0.026249 0.805357 0.092 Uiso 1 1 calc R U . . .
C13 C 0.4270(3) 0.6775(5) 0.0894(3) 0.0577(10) Uani 1 1 d . . . . .
H13A H 0.370652 0.625956 0.047635 0.069 Uiso 1 1 calc R U . . .
H13B H 0.402553 0.752087 0.120859 0.069 Uiso 1 1 calc R U . . .
C14 C 0.4778(3) 0.7437(5) 0.0327(3) 0.0701(12) Uani 1 1 d . . . . .
H14A H 0.501197 0.669763 -0.000094 0.084 Uiso 1 1 calc R U . . .
H14B H 0.534505 0.794897 0.074050 0.084 Uiso 1 1 calc R U . . .
C15 C 0.4141(3) 0.8452(5) -0.0389(3) 0.0694(12) Uani 1 1 d . . . . .
H15A H 0.365807 0.792307 -0.087877 0.104 Uiso 1 1 calc R U . . .
H15B H 0.453747 0.900140 -0.066544 0.104 Uiso 1 1 calc R U . . .
H15C H 0.381851 0.908650 -0.008221 0.104 Uiso 1 1 calc R U . . .

loop_
_atom_site_aniso_label
_atom_site_aniso_U_11
_atom_site_aniso_U_22
_atom_site_aniso_U_33
_atom_site_aniso_U_23
_atom_site_aniso_U_13
_atom_site_aniso_U_12
Ga1 0.0297(2) 0.0294(2) 0.0284(2) -0.00275(13) 0.00663(15) 0.00175(12)
O1 0.0245(10) 0.0339(11) 0.0295(11) -0.0057(9) 0.0020(8) 0.0023(8)
N1 0.0311(12) 0.0298(13) 0.0280(12) -0.0022(10) 0.0052(10) -0.0002(10)
C8 0.0268(14) 0.0274(15) 0.0268(14) 0.0026(11) 0.0049(12) 0.0015(11)
C17 0.0342(15) 0.0293(16) 0.0347(16) -0.0008(13) 0.0081(13) 0.0022(12)
C9 0.0297(14) 0.0232(14) 0.0257(14) 0.0030(11) 0.0066(11) -0.0011(11)
C10 0.0354(15) 0.0326(15) 0.0286(15) -0.0025(12) 0.0074(12) -0.0001(13)
C4 0.0299(14) 0.0282(15) 0.0299(15) 0.0056(11) 0.0072(12) 0.0018(11)
C18 0.0322(15) 0.0317(16) 0.0385(17) 0.0000(13) 0.0040(13) -0.0019(12)
C16 0.0344(15) 0.0303(15) 0.0309(15) -0.0009(12) 0.0034(13) 0.0020(12)
C7 0.0345(15) 0.0294(15) 0.0316(15) -0.0038(12) 0.0064(13) 0.0008(12)
C1 0.0334(15) 0.0315(16) 0.0316(16) -0.0053(12) 0.0055(13) -0.0029(12)
C3 0.0281(14) 0.0360(17) 0.0353(16) 0.0030(13) 0.0048(13) -0.0015(12)
C2 0.0341(16) 0.0370(17) 0.0324(16) -0.0031(13) 0.0017(13) -0.0074(13)
C11 0.0422(17) 0.0386(18) 0.0331(16) -0.0029(14) 0.0059(14) -0.0015(14)
C5 0.0289(14) 0.0336(16) 0.0386(17) 0.0009(13) 0.0085(13) 0.0049(12)
C6 0.0364(16) 0.0324(16) 0.0431(18) -0.0014(14) 0.0152(14) 0.0061(13)
C19 0.0451(18) 0.0396(19) 0.047(2) 0.0049(15) 0.0144(16) 0.0018(14)
C12 0.051(2) 0.047(2) 0.0367(18) -0.0013(15) 0.0091(16) -0.0137(16)
C20 0.050(2) 0.047(2) 0.057(2) 0.0043(17) 0.0167(18) -0.0061(16)
C21 0.059(2) 0.068(3) 0.061(2) 0.009(2) 0.027(2) -0.001(2)
C13 0.051(2) 0.077(3) 0.0394(19) 0.0054(19) 0.0074(17) -0.006(2)
C14 0.066(3) 0.074(3) 0.065(3) 0.016(2) 0.016(2) -0.004(2)
C15 0.067(3) 0.071(3) 0.061(3) 0.017(2) 0.010(2) 0.000(2)

loop_
_atom_type_symbol
_atom_type_description
_atom_type_scat_dispersion_real
_atom_type_scat_dispersion_imag
_atom_type_scat_source
C C 0.0033 0.0016 'International Tables Vol C Tables 4.2.6.8 and 6.1.1.4'
H H 0.0000 0.0000 'International Tables Vol C Tables 4.2.6.8 and 6.1.1.4'
Ga Ga 0.2307 1.6083 'International Tables Vol C Tables 4.2.6.8 and 6.1.1.4'
N N 0.0061 0.0033 'International Tables Vol C Tables 4.2.6.8 and 6.1.1.4'
O O 0.0106 0.0060 'International Tables Vol C Tables 4.2.6.8 and 6.1.1.4'

loop_
_geom_angle_atom_site_label_1
_geom_angle_atom_site_label_2
_geom_angle_atom_site_label_3
_geom_angle
_geom_angle_site_symmetry_1
_geom_angle_site_symmetry_3
_geom_angle_publ_flag
O1 Ga1 O1 70.29(8) . 3_666 ?
O1 Ga1 N1 78.04(8) . . ?
O1 Ga1 C10 114.04(11) . . ?
O1 Ga1 C16 113.22(11) . . ?
N1 Ga1 O1 148.19(9) . 3_666 ?
C10 Ga1 O1 94.97(10) . 3_666 ?
C10 Ga1 N1 100.62(11) . . ?
C10 Ga1 C16 132.18(13) . . ?
C16 Ga1 O1 94.04(10) . 3_666 ?
C16 Ga1 N1 95.69(11) . . ?
Ga1 O1 Ga1 109.71(8) . 3_666 ?
C8 O1 Ga1 118.44(17) . . ?
C8 O1 Ga1 130.93(18) . 3_666 ?
C9 N1 Ga1 109.57(17) . . ?
C1 N1 Ga1 131.4(2) . . ?
C1 N1 C9 119.0(3) . . ?
O1 C8 C9 117.3(3) . . ?
O1 C8 C7 124.4(3) . . ?
C7 C8 C9 118.3(3) . . ?
H17A C17 H17B 107.5 . . ?
C18 C17 H17A 108.5 . . ?
C18 C17 H17B 108.5 . . ?
C18 C17 C16 115.3(3) . . ?
C16 C17 H17A 108.5 . . ?
C16 C17 H17B 108.5 . . ?
N1 C9 C8 116.1(2) . . ?
N1 C9 C4 122.5(3) . . ?
C4 C9 C8 121.4(3) . . ?
Ga1 C10 H10A 108.3 . . ?
Ga1 C10 H10B 108.3 . . ?
H10A C10 H10B 107.4 . . ?
C11 C10 Ga1 115.9(2) . . ?
C11 C10 H10A 108.3 . . ?
C11 C10 H10B 108.3 . . ?
C3 C4 C9 116.3(3) . . ?
C5 C4 C9 118.1(3) . . ?
C5 C4 C3 125.5(3) . . ?
C17 C18 H18A 109.1 . . ?
C17 C18 H18B 109.1 . . ?
C17 C18 C19 112.4(3) . . ?
H18A C18 H18B 107.9 . . ?
C19 C18 H18A 109.1 . . ?
C19 C18 H18B 109.1 . . ?
Ga1 C16 H16A 109.0 . . ?
Ga1 C16 H16B 109.0 . . ?
C17 C16 Ga1 112.9(2) . . ?
C17 C16 H16A 109.0 . . ?
C17 C16 H16B 109.0 . . ?
H16A C16 H16B 107.8 . . ?
C8 C7 H7 120.0 . . ?
C8 C7 C6 120.0(3) . . ?
C6 C7 H7 120.0 . . ?
N1 C1 H1 118.8 . . ?
N1 C1 C2 122.4(3) . . ?
C2 C1 H1 118.8 . . ?
C4 C3 H3 119.9 . . ?
C2 C3 C4 120.2(3) . . ?
C2 C3 H3 119.9 . . ?
C1 C2 H2 120.3 . . ?
C3 C2 C1 119.5(3) . . ?
C3 C2 H2 120.3 . . ?
C10 C11 H11A 108.4 . . ?
C10 C11 H11B 108.4 . . ?
H11A C11 H11B 107.5 . . ?
C12 C11 C10 115.5(3) . . ?
C12 C11 H11A 108.4 . . ?
C12 C11 H11B 108.4 . . ?
C4 C5 H5 120.1 . . ?
C6 C5 C4 119.9(3) . . ?
C6 C5 H5 120.1 . . ?
C7 C6 H6 118.9 . . ?
C5 C6 C7 122.3(3) . . ?
C5 C6 H6 118.9 . . ?
C18 C19 H19A 108.2 . . ?
C18 C19 H19B 108.2 . . ?
H19A C19 H19B 107.3 . . ?
C20 C19 C18 116.5(3) . . ?
C20 C19 H19A 108.2 . . ?
C20 C19 H19B 108.2 . . ?
C11 C12 H12A 109.1 . . ?
C11 C12 H12B 109.1 . . ?
C11 C12 C13 112.6(3) . . ?
H12A C12 H12B 107.8 . . ?
C13 C12 H12A 109.1 . . ?
C13 C12 H12B 109.1 . . ?
C19 C20 H20A 109.2 . . ?
C19 C20 H20B 109.2 . . ?
C19 C20 C21 112.0(3) . . ?
H20A C20 H20B 107.9 . . ?
C21 C20 H20A 109.2 . . ?
C21 C20 H20B 109.2 . . ?
C20 C21 H21A 109.5 . . ?
C20 C21 H21B 109.5 . . ?
C20 C21 H21C 109.5 . . ?
H21A C21 H21B 109.5 . . ?
H21A C21 H21C 109.5 . . ?
H21B C21 H21C 109.5 . . ?
C12 C13 H13A 108.7 . . ?
C12 C13 H13B 108.7 . . ?
H13A C13 H13B 107.6 . . ?
C14 C13 C12 114.4(3) . . ?
C14 C13 H13A 108.7 . . ?
C14 C13 H13B 108.7 . . ?
C13 C14 H14A 109.1 . . ?
C13 C14 H14B 109.1 . . ?
C13 C14 C15 112.4(4) . . ?
H14A C14 H14B 107.9 . . ?
C15 C14 H14A 109.1 . . ?
C15 C14 H14B 109.1 . . ?
C14 C15 H15A 109.5 . . ?
C14 C15 H15B 109.5 . . ?
C14 C15 H15C 109.5 . . ?
H15A C15 H15B 109.5 . . ?
H15A C15 H15C 109.5 . . ?
H15B C15 H15C 109.5 . . ?

loop_
_geom_bond_atom_site_label_1
_geom_bond_atom_site_label_2
_geom_bond_distance
_geom_bond_site_symmetry_2
_geom_bond_publ_flag
Ga1 O1 1.957(2) . ?
Ga1 O1 2.2864(18) 3_666 ?
Ga1 N1 2.209(2) . ?
Ga1 C10 1.962(3) . ?
Ga1 C16 1.975(3) . ?
O1 C8 1.330(3) . ?
N1 C9 1.356(4) . ?
N1 C1 1.320(4) . ?
C8 C9 1.423(4) . ?
C8 C7 1.375(4) . ?
C17 H17A 0.9900 . ?
C17 H17B 0.9900 . ?
C17 C18 1.514(4) . ?
C17 C16 1.516(4) . ?
C9 C4 1.417(4) . ?
C10 H10A 0.9900 . ?
C10 H10B 0.9900 . ?
C10 C11 1.525(4) . ?
C4 C3 1.417(4) . ?
C4 C5 1.410(4) . ?
C18 H18A 0.9900 . ?
C18 H18B 0.9900 . ?
C18 C19 1.521(5) . ?
C16 H16A 0.9900 . ?
C16 H16B 0.9900 . ?
C7 H7 0.9500 . ?
C7 C6 1.410(4) . ?
C1 H1 0.9500 . ?
C1 C2 1.403(4) . ?
C3 H3 0.9500 . ?
C3 C2 1.354(5) . ?
C2 H2 0.9500 . ?
C11 H11A 0.9900 . ?
C11 H11B 0.9900 . ?
C11 C12 1.495(5) . ?
C5 H5 0.9500 . ?
C5 C6 1.359(4) . ?
C6 H6 0.9500 . ?
C19 H19A 0.9900 . ?
C19 H19B 0.9900 . ?
C19 C20 1.505(5) . ?
C12 H12A 0.9900 . ?
C12 H12B 0.9900 . ?
C12 C13 1.546(5) . ?
C20 H20A 0.9900 . ?
C20 H20B 0.9900 . ?
C20 C21 1.521(5) . ?
C21 H21A 0.9800 . ?
C21 H21B 0.9800 . ?
C21 H21C 0.9800 . ?
C13 H13A 0.9900 . ?
C13 H13B 0.9900 . ?
C13 C14 1.465(6) . ?
C14 H14A 0.9900 . ?
C14 H14B 0.9900 . ?
C14 C15 1.521(6) . ?
C15 H15A 0.9800 . ?
C15 H15B 0.9800 . ?
C15 H15C 0.9800 . ?

loop_
_geom_torsion_atom_site_label_1
_geom_torsion_atom_site_label_2
_geom_torsion_atom_site_label_3
_geom_torsion_atom_site_label_4
_geom_torsion
_geom_torsion_site_symmetry_1
_geom_torsion_site_symmetry_2
_geom_torsion_site_symmetry_3
_geom_torsion_site_symmetry_4
_geom_torsion_publ_flag
Ga1 O1 C8 C9 -174.17(18) 3_666 . . . ?
Ga1 O1 C8 C9 -6.4(3) . . . . ?
Ga1 O1 C8 C7 5.5(4) 3_666 . . . ?
Ga1 O1 C8 C7 173.3(2) . . . . ?
Ga1 N1 C9 C8 4.8(3) . . . . ?
Ga1 N1 C9 C4 -175.9(2) . . . . ?
Ga1 N1 C1 C2 177.2(2) . . . . ?
Ga1 C10 C11 C12 172.8(2) . . . . ?
O1 C8 C9 N1 0.4(4) . . . . ?
O1 C8 C9 C4 -178.9(3) . . . . ?
O1 C8 C7 C6 179.6(3) . . . . ?
N1 C9 C4 C3 -2.1(4) . . . . ?
N1 C9 C4 C5 179.3(3) . . . . ?
N1 C1 C2 C3 -1.4(5) . . . . ?
C8 C9 C4 C3 177.2(3) . . . . ?
C8 C9 C4 C5 -1.5(4) . . . . ?
C8 C7 C6 C5 0.1(5) . . . . ?
C17 C18 C19 C20 169.5(3) . . . . ?
C9 N1 C1 C2 0.0(5) . . . . ?
C9 C8 C7 C6 -0.7(4) . . . . ?
C9 C4 C3 C2 0.7(4) . . . . ?
C9 C4 C5 C6 0.9(4) . . . . ?
C10 C11 C12 C13 -177.5(3) . . . . ?
C4 C3 C2 C1 1.0(5) . . . . ?
C4 C5 C6 C7 -0.2(5) . . . . ?
C18 C17 C16 Ga1 172.7(2) . . . . ?
C18 C19 C20 C21 -174.4(3) . . . . ?
C16 C17 C18 C19 175.0(3) . . . . ?
C7 C8 C9 N1 -179.3(3) . . . . ?
C7 C8 C9 C4 1.4(4) . . . . ?
C1 N1 C9 C8 -177.5(3) . . . . ?
C1 N1 C9 C4 1.8(4) . . . . ?
C3 C4 C5 C6 -177.6(3) . . . . ?
C11 C12 C13 C14 169.9(4) . . . . ?
C5 C4 C3 C2 179.2(3) . . . . ?
C12 C13 C14 C15 -179.2(4) . . . . ?
